data_2312639
loop_
_publ_author_name
'Tambornino, Frank'
'Ringelband, Sven'
'Parker, Stewart F.'
'Howard, Christopher M.'
'Fortes, Dominic'

_publ_section_title
;
 A comprehensive characterization of thiophosgene in the solid state
;
_journal_issue 5
_journal_name_full 'Acta Crystallographica Section B Structural Science, Crystal Engineering and Materials'
_journal_page_first 495
_journal_page_last 503
_journal_paper_doi 10.1107/S2052520624007583
_journal_volume 80
_journal_year 2024
_chemical_compound_source 'Sigma Aldrich 115150'
_chemical_formula_moiety 'C Cl2 S'
_chemical_formula_sum 'C Cl2 S'
_chemical_formula_weight 114.97
_chemical_melting_point 234
_chemical_name_common thiophosgene
_chemical_name_systematic 'carbonothioyl dichloride'
_space_group_IT_number 176
_space_group_name_Hall '-P 6c'
_space_group_name_H-M_alt 'P 63/m'
_symmetry_cell_setting hexagonal
_symmetry_space_group_name_Hall '-P 6c'
_symmetry_space_group_name_H-M 'P 63/m'
_audit_creation_date 2024-04-10T20:10
_audit_creation_method 'from EXP file using GSAS2CIF'
_audit_update_record ' 2024-04-10T20:10  Initial CIF as created by GSAS2CIF'
_cell_angle_alpha 90.0
_cell_angle_beta 90.0
_cell_angle_gamma 120.0
_cell_formula_units_Z 2
_cell_length_a 5.977085(23)
_cell_length_b 5.977085
_cell_length_c 6.377402(32)
_cell_measurement_temperature 140
_cell_volume 197.3119(12)
_computing_data_collection 'HRPD DAE3, IBEX'
_computing_data_reduction 'Mantid (Arnold <i>et al</i>., 2014: Mantid, 2013)'
_computing_structure_refinement GSAS
_diffrn_ambient_temperature 140
_diffrn_measurement_device_type 'HRPD, High Resolution Neutron Powder Diffractometer'
_diffrn_radiation_probe neutron
_diffrn_radiation_type white-beam
_diffrn_radiation_wavelength 0.5-8.2
_diffrn_source 'spallation source'
_diffrn_source_type 'ISIS TS1 beamline HRPD'
_exptl_absorpt_correction_T_max 1.00000
_exptl_absorpt_correction_T_min 1.00000
_exptl_absorpt_process_details
;   GSAS Absorption/surface roughness correction: function number 0
 No correction is applied.
;
_exptl_crystal_colour orange
_exptl_crystal_density_diffrn 1.9351
_exptl_crystal_density_method 'not measured'
_exptl_crystal_recrystallization_method 'Immersion in liquid nitrogen'
_pd_block_id 2024-04-10T20:10|140K|Chris|HRPD
_pd_calc_method 'Rietveld Refinement'
_pd_char_particle_morphology 'coarse powder'
_pd_instr_dist_spec/detc 965
_pd_instr_dist_src/spec 95000
_pd_instr_location
;
High Resolution Powder Diffractometer, ISIS neutron spallation source,
 Rutherford Appleton Laboratory, Oxfordshire, U.K.
;
_pd_meas_2theta_fixed 168.33
_pd_meas_number_of_points 4610
_pd_meas_scan_method tof
_pd_phase_name thiophosgene
_pd_proc_info_data_reduction 'Incident-beam normalisation and instrumental efficiency correction'
_pd_proc_info_datetime 2024-04-10T20:10:48
_pd_proc_info_excluded_regions
;
;
_pd_proc_ls_background_function
;   GSAS Background function number 1 with  6 terms.
 Shifted Chebyshev function of 1st kind
      1:    1.12739     2:  -0.639932     3:   0.170763     4:   1.778880E-02
      5:   2.531910E-02 6:   4.119990E-02
;
_pd_proc_ls_peak_cutoff 0.00050
_pd_proc_ls_profile_function
;
 TOF Profile function number 3 with  21 terms
 Profile coefficients for exponential pseudovoigt
  convolution Von Dreele, 1990 (unpublished)
 #1 (alp  ) =   3.3265 #2 (bet-0) = 0.028841 #3 (bet-1) = 0.010867
 #4 (sig-0) =      0.0 #5 (sig-1) =    304.7 #6 (sig-2) =    -25.4
 #7 (gam-0) =     0.00 #8 (gam-1) =    20.40 #9 (gam-2) =     0.00
 #10(gsf  ) =     0.00 #11(g1ec ) =     0.00 #12(g2ec ) =     0.00
 #13(rstr ) =    0.000 #14(rsta ) =    0.000 #15(rsca ) =    0.000
 #16(L11)   =    0.000 #17(L22)   =    0.000 #18(L33)   =    0.000
 #19(L12)   =    0.000 #20(L13)   =    0.000 #21(L23)   =    0.000
 Peak tails are ignored  where the intensity is below 0.0005 times the peak
   Aniso. broadening axis   0.0   0.0   1.0
;
_pd_proc_ls_prof_R_factor 0.1240
_pd_proc_ls_prof_wR_expected 0.0859
_pd_proc_ls_prof_wR_factor 0.0865
_pd_proc_number_of_points 4610
_pd_spec_mounting
;
Aluminium-framed slab can with vanadium windows, shielded with Gd foil
;
_pd_spec_mount_mode reflection
_pd_spec_size_axial 18
_pd_spec_size_equat 23
_pd_spec_size_thick 10
_refine_ls_goodness_of_fit_all 1.01
_refine_ls_matrix_type full
_refine_ls_number_parameters 20
_refine_ls_number_restraints 0
_refine_ls_R_Fsqd_factor 0.16032
_refine_ls_shift/su_max 0.01
_refine_ls_shift/su_mean 0.00
_reflns_d_resolution_high 0.651
_reflns_d_resolution_low 2.588
_reflns_limit_h_max 20
_reflns_limit_h_min 0
_reflns_limit_k_max 21
_reflns_limit_k_min 0
_reflns_limit_l_max 25
_reflns_limit_l_min 0
_reflns_number_total 269
_cod_data_source_file dq5061.cif
_cod_data_source_block 140K_publ
_cod_depositor_comments 'Adding full bibliography for 2312626--2312648.cif.'
_cod_original_cell_volume 197.3120(10)
_cod_original_sg_symbol_Hall -P_6c
_cod_database_code 2312639
_gsas_exptl_extinct_corr_t_min 1.00000
_gsas_exptl_extinct_corr_t_max 1.00000

loop_
_symmetry_equiv_pos_site_id
_symmetry_equiv_pos_as_xyz
1 +x,+y,+z
2 x-y,+x,+z+1/2
3 -y,x-y,+z
4 -x,-y,+z+1/2
5 y-x,-x,+z
6 +y,y-x,+z+1/2
-1 -x,-y,-z
-2 y-x,-x,-z+1/2
-3 +y,y-x,-z
-4 +x,+y,-z+1/2
-5 x-y,+x,-z
-6 -y,x-y,-z+1/2

loop_
_atom_site_aniso_label
_atom_site_aniso_U_11
_atom_site_aniso_U_12
_atom_site_aniso_U_13
_atom_site_aniso_U_22
_atom_site_aniso_U_23
_atom_site_aniso_U_33
Cl1 0.0198(7) 0.0037(7) 0.0 0.0214(8) 0.0 0.0346(5)
S1 0.0198(7) 0.0037(7) 0.0 0.0214(8) 0.0 0.0346(5)
C1 0.0212(8) 0.0106(4) 0.0 0.0212(8) 0.0 0.0194(9)

loop_
_atom_site_type_symbol
_atom_site_label
_atom_site_fract_x
_atom_site_fract_y
_atom_site_fract_z
_atom_site_occupancy
_atom_site_thermal_displace_type
_atom_site_U_iso_or_equiv
_atom_site_symmetry_multiplicity
Cl Cl1 0.62344(29) 0.93406(24) 0.25 0.66667 Uani 0.02819 6
S S1 0.62344(29) 0.93406(24) 0.25 0.33333 Uani 0.02819 6
C C1 0.33333 0.66667 0.25 1.0 Uani 0.02061 2

loop_
_atom_type_symbol
_atom_type_number_in_cell
_atom_type_scat_length_neutron
_atom_type_scat_source
Cl 4.0 0.9577 International_Tables_Vol_C
S 2.0 0.2847 International_Tables_Vol_C
C 2.0 0.6646 International_Tables_Vol_C

loop_
_geom_angle_atom_site_label_1
_geom_angle_atom_site_label_2
_geom_angle_atom_site_label_3
_geom_angle
_geom_angle_site_symmetry_1
_geom_angle_site_symmetry_2
_geom_angle_site_symmetry_3
_geom_angle_publ_flag
Cl1 Cl1 Cl1 60.0 3_665 . 5_565 n
Cl1 Cl1 C1 29.9999 3_665 . 1_555 n
Cl1 Cl1 C1 30.0001 5_565 . 1_555 n
Cl1 C1 Cl1 120.0002 1_555 . 3_665 n
Cl1 C1 Cl1 119.9998 1_555 . 5_565 n
Cl1 C1 S1 0.0 1_555 . 1_555 n
Cl1 C1 S1 120.0002 1_555 . 3_665 n
Cl1 C1 S1 119.9998 1_555 . 5_565 n
Cl1 C1 Cl1 120.0 3_665 . 5_565 n
Cl1 C1 S1 120.0002 3_665 . 1_555 n
Cl1 C1 S1 0.0 3_665 . 3_665 n
Cl1 C1 S1 120.0 3_665 . 5_565 n
Cl1 C1 S1 119.9998 5_565 . 1_555 n
Cl1 C1 S1 120.0 5_565 . 3_665 n
Cl1 C1 S1 0.0 5_565 . 5_565 n
S1 C1 S1 120.0002 1_555 . 3_665 n
S1 C1 S1 119.9998 1_555 . 5_565 n
S1 C1 S1 120.0 3_665 . 5_565 n

loop_
_geom_bond_atom_site_label_1
_geom_bond_atom_site_label_2
_geom_bond_distance
_geom_bond_site_symmetry_1
_geom_bond_site_symmetry_2
_geom_bond_publ_flag
Cl1 Cl1 2.8930(19) . 3_665 n
Cl1 Cl1 2.8930(19) . 5_565 n
Cl1 S1 2.8930(19) . 3_665 n
Cl1 S1 2.8930(19) . 5_565 n
Cl1 C1 1.6703(11) . 1_555 n
S1 Cl1 2.8930(19) . 3_665 n
S1 Cl1 2.8930(19) . 5_565 n
S1 S1 2.8930(19) . 3_665 n
S1 S1 2.8930(19) . 5_565 n
S1 C1 1.6703(11) . 1_555 n
C1 Cl1 1.6703(11) . 1_555 n
C1 Cl1 1.6703(11) . 3_665 n
C1 Cl1 1.6703(11) . 5_565 n
C1 S1 1.6703(11) . 1_555 n
C1 S1 1.6703(11) . 3_665 n
C1 S1 1.6703(11) . 5_565 n
